data_4082057
loop_
_publ_author_name
'Drake, Jessica L.'
'Manna, Cesar M.'
'Byers, Jeffery A.'

_publ_section_title
;
 Enhanced Carbon Dioxide Hydrogenation Facilitated by Catalytic Quantities
 of Bicarbonate and Other Inorganic Salts
;
_journal_issue 23
_journal_name_full Organometallics
_journal_page_first 6891
_journal_paper_doi 10.1021/om401057p
_journal_volume 32
_journal_year 2013
_chemical_formula_moiety 'C29 H29 O3 P Ru (H2 O)'
_chemical_formula_sum 'C29 H31 O4 P Ru'
_chemical_formula_weight 575.58
_chemical_name_systematic
; 
 ? 
;
_space_group_IT_number 14
_symmetry_cell_setting monoclinic
_symmetry_space_group_name_Hall '-P 2ybc'
_symmetry_space_group_name_H-M 'P 1 21/c 1'
_atom_sites_solution_hydrogens geom
_atom_sites_solution_primary direct
_atom_sites_solution_secondary difmap
_audit_creation_method SHELXL-97
_cell_angle_alpha 90.00
_cell_angle_beta 94.3520(10)
_cell_angle_gamma 90.00
_cell_formula_units_Z 4
_cell_length_a 9.0094(3)
_cell_length_b 14.3971(4)
_cell_length_c 21.0729(6)
_cell_measurement_reflns_used 9896
_cell_measurement_temperature 100(2)
_cell_measurement_theta_max 70.38
_cell_measurement_theta_min 3.72
_cell_volume 2725.47(14)
_computing_cell_refinement 'SAINT (Bruker, 2010)'
_computing_data_collection 'APEX2 (Bruker, 2010)'
_computing_data_reduction 'SAINT (Bruker, 2010)'
_computing_molecular_graphics 'Bruker SHELXTL'
_computing_publication_material 'Bruker SHELXTL'
_computing_structure_refinement 'SHELXL-97 (Sheldrick, 2008)'
_computing_structure_solution 'SHELXS-97 (Sheldrick, 2008)'
_diffrn_ambient_temperature 100(2)
_diffrn_measured_fraction_theta_full 0.985
_diffrn_measured_fraction_theta_max 0.949
_diffrn_measurement_device_type 'Bruker Kappa DUO CCD diffractometer'
_diffrn_measurement_method '\f and \w scans'
_diffrn_radiation_monochromator graphite
_diffrn_radiation_type CuK\a
_diffrn_radiation_wavelength 1.54178
_diffrn_reflns_av_R_equivalents 0.0000
_diffrn_reflns_av_sigmaI/netI 0.0139
_diffrn_reflns_limit_h_max 10
_diffrn_reflns_limit_h_min -10
_diffrn_reflns_limit_k_max 17
_diffrn_reflns_limit_k_min 0
_diffrn_reflns_limit_l_max 25
_diffrn_reflns_limit_l_min 0
_diffrn_reflns_number 4890
_diffrn_reflns_theta_full 67.00
_diffrn_reflns_theta_max 69.88
_diffrn_reflns_theta_min 3.72
_diffrn_source 'microfocus sealed tube'
_diffrn_source_type 'Incoatec I\uS'
_exptl_absorpt_coefficient_mu 5.463
_exptl_absorpt_correction_T_max 0.6111
_exptl_absorpt_correction_T_min 0.4079
_exptl_absorpt_correction_type multi-scan
_exptl_absorpt_process_details
;
Sheldrick, G.M. (2008). SADABS v2008/1. Bruker AXS Inc. Madison, WI USA.
;
_exptl_crystal_colour yellow
_exptl_crystal_density_diffrn 1.403
_exptl_crystal_density_meas ?
_exptl_crystal_density_method none
_exptl_crystal_description block
_exptl_crystal_F_000 1184
_exptl_crystal_size_max 0.20
_exptl_crystal_size_mid 0.16
_exptl_crystal_size_min 0.10
_platon_squeeze_details
;
disordered ether molecule that can not be refined satisfactory. coordinates are
PART -1
O2S   3   -0.010834   -0.013225    0.007319    10.50000    0.07437    0.10409 =
         0.08571   -0.02770   -0.01436   -0.00684
C1S   1    0.081130    0.067412   -0.007939    10.50000    0.08420    0.07504 =
         0.05163   -0.03485   -0.01094    0.02580
AFIX  23
H1S1  2    0.151063    0.049614   -0.039882    10.50000   -1.20000
H1S2  2    0.139916    0.089026    0.030860    10.50000   -1.20000
AFIX   0
 
C2S   1   -0.022919    0.146057   -0.034627    10.50000    0.12751    0.08702 =
         0.05255   -0.02026    0.01276    0.01393
AFIX  33
H2S1  2    0.035405    0.202648   -0.039785    10.50000   -1.50000
H2S2  2   -0.099458    0.158048   -0.005001    10.50000   -1.50000
H2S3  2   -0.070563    0.127257   -0.075987    10.50000   -1.50000
AFIX   0
C3S   1    0.095965   -0.082757    0.035693    10.50000    0.08819    0.06937 =
         0.02475    0.01258    0.01459    0.03618
AFIX  23
H3S1  2    0.141040   -0.061420    0.077472    10.50000   -1.20000
H3S2  2    0.176188   -0.095189    0.007226    10.50000   -1.20000
AFIX   0
C4S   1   -0.001569   -0.170515    0.043179    10.50000    0.12751    0.08702 =
         0.05255   -0.02026    0.01276    0.01393
AFIX  33
H4S1  2    0.057581   -0.218481    0.066382    10.50000   -1.50000
H4S2  2   -0.036359   -0.194036    0.001007    10.50000   -1.50000
H4S3  2   -0.087443   -0.154376    0.066869    10.50000   -1.50000
PART 0
;
_refine_diff_density_max 0.820
_refine_diff_density_min -0.437
_refine_diff_density_rms 0.057
_refine_ls_extinction_coef na
_refine_ls_extinction_method none
_refine_ls_goodness_of_fit_ref 1.140
_refine_ls_hydrogen_treatment mixed
_refine_ls_matrix_type full
_refine_ls_number_parameters 322
_refine_ls_number_reflns 4890
_refine_ls_number_restraints 2
_refine_ls_restrained_S_all 1.140
_refine_ls_R_factor_all 0.0238
_refine_ls_R_factor_gt 0.0236
_refine_ls_shift/su_max 0.002
_refine_ls_shift/su_mean 0.000
_refine_ls_structure_factor_coef Fsqd
_refine_ls_weighting_details 'calc w=1/[\s^2^(Fo^2^)+(0.0120P)^2^+3.8258P] where P=(Fo^2^+2Fc^2^)/3'
_refine_ls_weighting_scheme calc
_refine_ls_wR_factor_gt 0.0539
_refine_ls_wR_factor_ref 0.0540
_reflns_number_gt 4857
_reflns_number_total 4890
_reflns_threshold_expression >2sigma(I)
_cod_data_source_file om401057p_si_002.cif
_cod_data_source_block C29H31O4PRu
_cod_depositor_comments
;
The following automatic conversions were performed:

'_symmetry_cell_setting' value 'Monoclinic' changed to 'monoclinic'
according to /home/saulius/struct/CIF-dictionaries/cif_core.dic
dictionary named 'cif_core.dic' version 2.4.2 from 2011-04-26.

Automatic conversion script
Id: cif_fix_values 1891 2012-01-12 08:04:46Z andrius 

The following automatic conversions were performed:

'_exptl_crystal_density_meas' value 'not measured' was changed to '?'
- the value is perceived as not measured.

Automatic conversion script
Id: cif_fix_values 3008 2015-01-20 13:52:24Z robertas 
;
_cod_original_sg_symbol_H-M 'P 2(1)/c'
_cod_database_code 4082057

loop_
_symmetry_equiv_pos_as_xyz
'x, y, z'
'-x, y+1/2, -z+1/2'
'-x, -y, -z'
'x, -y-1/2, z-1/2'

loop_
_atom_site_label
_atom_site_type_symbol
_atom_site_fract_x
_atom_site_fract_y
_atom_site_fract_z
_atom_site_U_iso_or_equiv
_atom_site_adp_type
_atom_site_occupancy
_atom_site_symmetry_multiplicity
_atom_site_calc_flag
_atom_site_refinement_flags
Ru1 Ru 0.434625(16) 0.114137(10) 0.373276(7) 0.01348(5) Uani 1 1 d .
P1 P 0.43129(5) 0.05028(3) 0.27086(2) 0.01430(11) Uani 1 1 d .
O1 O 0.66622(15) 0.12137(10) 0.38205(7) 0.0183(3) Uani 1 1 d .
O2 O 0.54943(15) -0.00460(9) 0.40765(7) 0.0177(3) Uani 1 1 d .
O3 O 0.79584(17) 0.00758(11) 0.43476(7) 0.0263(3) Uani 1 1 d .
C1 C 0.3724(2) 0.26044(14) 0.37832(10) 0.0197(4) Uani 1 1 d .
H1A H 0.4289 0.3078 0.3552 0.024 Uiso 1 1 calc R
C2 C 0.2536(2) 0.21258(14) 0.34568(10) 0.0198(4) Uani 1 1 d .
H2A H 0.2298 0.2260 0.2995 0.024 Uiso 1 1 calc R
C3 C 0.1850(2) 0.13458(15) 0.37313(10) 0.0205(4) Uani 1 1 d .
C4 C 0.2457(2) 0.10449(15) 0.43313(10) 0.0213(4) Uani 1 1 d .
H4A H 0.2167 0.0421 0.4489 0.026 Uiso 1 1 calc R
C5 C 0.3608(2) 0.15445(15) 0.46806(10) 0.0209(4) Uani 1 1 d .
H5A H 0.4110 0.1257 0.5072 0.025 Uiso 1 1 calc R
C6 C 0.4259(2) 0.23289(14) 0.44139(10) 0.0199(4) Uani 1 1 d .
C7 C 0.0524(2) 0.08759(17) 0.34009(12) 0.0266(5) Uani 1 1 d .
H7A H -0.0388 0.1177 0.3522 0.040 Uiso 1 1 calc R
H7B H 0.0515 0.0220 0.3525 0.040 Uiso 1 1 calc R
H7C H 0.0576 0.0923 0.2939 0.040 Uiso 1 1 calc R
C8 C 0.5554(3) 0.28508(16) 0.47366(11) 0.0273(5) Uani 1 1 d .
H8A H 0.6296 0.2960 0.4415 0.033 Uiso 1 1 calc R
C9 C 0.4998(4) 0.3798(2) 0.49470(17) 0.0602(10) Uani 1 1 d .
H9A H 0.4473 0.4112 0.4583 0.090 Uiso 1 1 calc R
H9B H 0.5847 0.4178 0.5109 0.090 Uiso 1 1 calc R
H9C H 0.4316 0.3712 0.5283 0.090 Uiso 1 1 calc R
C10 C 0.6341(3) 0.23453(18) 0.52975(11) 0.0315(5) Uani 1 1 d .
H10A H 0.6712 0.1746 0.5155 0.047 Uiso 1 1 calc R
H10B H 0.5642 0.2241 0.5624 0.047 Uiso 1 1 calc R
H10C H 0.7179 0.2722 0.5475 0.047 Uiso 1 1 calc R
C11 C 0.3344(2) 0.12323(14) 0.21035(9) 0.0176(4) Uani 1 1 d .
C12 C 0.4000(3) 0.20738(15) 0.19445(10) 0.0228(5) Uani 1 1 d .
H12A H 0.4936 0.2248 0.2148 0.027 Uiso 1 1 calc R
C13 C 0.3295(3) 0.26544(17) 0.14935(11) 0.0309(5) Uani 1 1 d .
H13A H 0.3769 0.3211 0.1376 0.037 Uiso 1 1 calc R
C14 C 0.1910(3) 0.24297(19) 0.12142(12) 0.0387(6) Uani 1 1 d .
H14A H 0.1423 0.2832 0.0908 0.046 Uiso 1 1 calc R
C15 C 0.1235(3) 0.1613(2) 0.13831(14) 0.0432(7) Uani 1 1 d .
H15A H 0.0268 0.1464 0.1200 0.052 Uiso 1 1 calc R
C16 C 0.1957(3) 0.10114(17) 0.18177(12) 0.0295(5) Uani 1 1 d .
H16A H 0.1496 0.0443 0.1920 0.035 Uiso 1 1 calc R
C17 C 0.3357(2) -0.06209(14) 0.26489(10) 0.0171(4) Uani 1 1 d .
C18 C 0.3237(2) -0.11193(15) 0.20773(11) 0.0220(5) Uani 1 1 d .
H18A H 0.3651 -0.0871 0.1712 0.026 Uiso 1 1 calc R
C19 C 0.2520(3) -0.19696(16) 0.20379(11) 0.0255(5) Uani 1 1 d .
H19A H 0.2449 -0.2305 0.1648 0.031 Uiso 1 1 calc R
C20 C 0.1902(2) -0.23327(15) 0.25714(12) 0.0259(5) Uani 1 1 d .
H20A H 0.1403 -0.2914 0.2545 0.031 Uiso 1 1 calc R
C21 C 0.2016(2) -0.18455(15) 0.31391(11) 0.0237(5) Uani 1 1 d .
H21A H 0.1589 -0.2092 0.3502 0.028 Uiso 1 1 calc R
C22 C 0.2752(2) -0.09964(15) 0.31810(10) 0.0198(4) Uani 1 1 d .
H22A H 0.2843 -0.0671 0.3574 0.024 Uiso 1 1 calc R
C23 C 0.6053(2) 0.02134(14) 0.23523(10) 0.0172(4) Uani 1 1 d .
C24 C 0.6349(3) 0.04598(18) 0.17362(12) 0.0329(6) Uani 1 1 d .
H24A H 0.5667 0.0842 0.1489 0.039 Uiso 1 1 calc R
C25 C 0.7636(3) 0.0150(2) 0.14794(14) 0.0415(7) Uani 1 1 d .
H25A H 0.7831 0.0323 0.1059 0.050 Uiso 1 1 calc R
C26 C 0.8633(3) -0.04079(17) 0.18313(13) 0.0321(6) Uani 1 1 d .
H26A H 0.9507 -0.0622 0.1653 0.039 Uiso 1 1 calc R
C27 C 0.8357(3) -0.06527(17) 0.24424(12) 0.0303(5) Uani 1 1 d .
H27A H 0.9041 -0.1037 0.2687 0.036 Uiso 1 1 calc R
C28 C 0.7079(3) -0.03376(16) 0.27020(11) 0.0254(5) Uani 1 1 d .
H28A H 0.6904 -0.0502 0.3126 0.030 Uiso 1 1 calc R
C29 C 0.6782(2) 0.03943(14) 0.40959(9) 0.0173(4) Uani 1 1 d .
O1S O 0.0437(2) 0.89061(13) 0.46159(10) 0.0391(4) Uani 1 1 d D
H1O H -0.035(3) 0.925(2) 0.4565(17) 0.059 Uiso 1 1 d D
H2O H 0.082(4) 0.912(2) 0.4972(11) 0.059 Uiso 1 1 d D

loop_
_atom_site_aniso_label
_atom_site_aniso_U_11
_atom_site_aniso_U_22
_atom_site_aniso_U_33
_atom_site_aniso_U_23
_atom_site_aniso_U_13
_atom_site_aniso_U_12
Ru1 0.01617(9) 0.01126(8) 0.01301(8) 0.00238(5) 0.00120(6) 0.00115(5)
P1 0.0153(2) 0.0131(2) 0.0142(2) 0.00153(19) -0.00030(19) 0.00014(18)
O1 0.0174(7) 0.0179(7) 0.0195(7) 0.0011(6) 0.0003(6) -0.0015(6)
O2 0.0192(7) 0.0137(7) 0.0202(7) 0.0034(6) 0.0009(6) 0.0032(6)
O3 0.0200(8) 0.0333(9) 0.0252(8) 0.0064(7) -0.0018(6) 0.0057(7)
C1 0.0271(11) 0.0120(10) 0.0203(10) 0.0001(8) 0.0038(9) 0.0061(8)
C2 0.0210(11) 0.0188(10) 0.0199(10) 0.0019(8) 0.0032(8) 0.0086(8)
C3 0.0171(10) 0.0222(11) 0.0228(11) 0.0005(9) 0.0058(8) 0.0057(8)
C4 0.0238(11) 0.0190(10) 0.0224(11) 0.0032(9) 0.0095(9) 0.0052(9)
C5 0.0264(11) 0.0217(11) 0.0151(10) 0.0007(8) 0.0058(8) 0.0086(9)
C6 0.0251(11) 0.0167(10) 0.0179(10) -0.0041(8) 0.0014(8) 0.0061(8)
C7 0.0175(11) 0.0299(12) 0.0323(12) 0.0035(10) 0.0014(9) 0.0007(9)
C8 0.0357(13) 0.0208(11) 0.0245(12) -0.0037(9) -0.0032(10) 0.0007(10)
C9 0.080(2) 0.0282(15) 0.066(2) -0.0195(14) -0.0388(18) 0.0151(15)
C10 0.0318(13) 0.0372(14) 0.0246(12) 0.0001(11) -0.0042(10) 0.0003(11)
C11 0.0209(10) 0.0174(10) 0.0143(10) 0.0007(8) 0.0008(8) 0.0034(8)
C12 0.0267(11) 0.0198(11) 0.0221(11) 0.0005(9) 0.0040(9) 0.0007(9)
C13 0.0461(15) 0.0222(12) 0.0257(12) 0.0078(10) 0.0125(11) 0.0083(11)
C14 0.0558(17) 0.0321(14) 0.0270(13) 0.0108(11) -0.0049(12) 0.0164(12)
C15 0.0403(15) 0.0391(15) 0.0462(16) 0.0043(13) -0.0228(13) 0.0076(12)
C16 0.0285(12) 0.0240(12) 0.0345(13) 0.0044(10) -0.0078(10) -0.0001(10)
C17 0.0134(9) 0.0147(10) 0.0229(10) 0.0028(8) -0.0008(8) 0.0025(8)
C18 0.0216(11) 0.0206(11) 0.0236(11) -0.0011(9) 0.0014(9) 0.0006(9)
C19 0.0252(12) 0.0210(11) 0.0296(12) -0.0068(9) -0.0027(9) 0.0014(9)
C20 0.0217(11) 0.0163(11) 0.0383(13) 0.0013(10) -0.0069(10) -0.0037(9)
C21 0.0201(11) 0.0221(11) 0.0281(12) 0.0069(9) -0.0029(9) -0.0032(9)
C22 0.0187(10) 0.0198(10) 0.0203(10) 0.0021(8) -0.0033(8) 0.0006(8)
C23 0.0168(10) 0.0141(10) 0.0208(10) -0.0049(8) 0.0014(8) -0.0019(8)
C24 0.0323(13) 0.0359(14) 0.0318(13) 0.0088(11) 0.0115(11) 0.0079(11)
C25 0.0404(15) 0.0467(16) 0.0403(15) 0.0092(13) 0.0230(13) 0.0055(13)
C26 0.0197(11) 0.0325(13) 0.0453(15) -0.0155(11) 0.0102(10) -0.0048(10)
C27 0.0221(12) 0.0302(13) 0.0371(14) -0.0147(11) -0.0089(10) 0.0074(10)
C28 0.0269(12) 0.0274(12) 0.0212(11) -0.0062(9) -0.0019(9) 0.0058(9)
C29 0.0195(10) 0.0196(10) 0.0129(9) 0.0002(8) 0.0012(8) 0.0018(8)
O1S 0.0308(10) 0.0349(10) 0.0499(12) -0.0127(9) -0.0078(9) 0.0074(8)

loop_
_atom_type_symbol
_atom_type_description
_atom_type_scat_dispersion_real
_atom_type_scat_dispersion_imag
_atom_type_scat_source
C C 0.0181 0.0091 'International Tables Vol C Tables 4.2.6.8 and 6.1.1.4'
H H 0.0000 0.0000 'International Tables Vol C Tables 4.2.6.8 and 6.1.1.4'
O O 0.0492 0.0322 'International Tables Vol C Tables 4.2.6.8 and 6.1.1.4'
P P 0.2955 0.4335 'International Tables Vol C Tables 4.2.6.8 and 6.1.1.4'
Ru Ru 0.0552 3.2960 'International Tables Vol C Tables 4.2.6.8 and 6.1.1.4'

loop_
_geom_angle_atom_site_label_1
_geom_angle_atom_site_label_2
_geom_angle_atom_site_label_3
_geom_angle
O1 Ru1 O2 63.00(5)
O1 Ru1 C1 101.93(7)
O2 Ru1 C1 152.93(7)
O1 Ru1 C4 140.00(7)
O2 Ru1 C4 97.66(7)
C1 Ru1 C4 79.64(8)
O1 Ru1 C2 135.00(7)
O2 Ru1 C2 161.79(7)
C1 Ru1 C2 37.40(8)
C4 Ru1 C2 66.58(8)
O1 Ru1 C5 105.80(7)
O2 Ru1 C5 94.33(7)
C1 Ru1 C5 67.06(8)
C4 Ru1 C5 37.42(8)
C2 Ru1 C5 78.70(8)
O1 Ru1 C6 89.34(7)
O2 Ru1 C6 116.19(7)
C1 Ru1 C6 37.85(8)
C4 Ru1 C6 67.28(8)
C2 Ru1 C6 67.47(8)
C5 Ru1 C6 36.77(8)
O1 Ru1 C3 168.54(7)
O2 Ru1 C3 124.68(7)
C1 Ru1 C3 67.46(8)
C4 Ru1 C3 36.69(8)
C2 Ru1 C3 37.13(8)
C5 Ru1 C3 66.69(8)
C6 Ru1 C3 79.55(8)
O1 Ru1 P1 92.52(4)
O2 Ru1 P1 88.27(4)
C1 Ru1 P1 115.95(6)
C4 Ru1 P1 123.17(6)
C2 Ru1 P1 92.96(6)
C5 Ru1 P1 160.60(6)
C6 Ru1 P1 153.09(6)
C3 Ru1 P1 96.10(6)
C11 P1 C17 105.27(9)
C11 P1 C23 102.88(9)
C17 P1 C23 100.53(9)
C11 P1 Ru1 112.96(7)
C17 P1 Ru1 112.49(7)
C23 P1 Ru1 120.90(7)
C29 O1 Ru1 92.43(12)
C29 O2 Ru1 91.63(11)
C2 C1 C6 120.47(19)
C2 C1 Ru1 72.11(12)
C6 C1 Ru1 73.08(12)
C2 C1 H1A 119.5
C6 C1 H1A 119.5
Ru1 C1 H1A 119.5
C1 C2 C3 121.6(2)
C1 C2 Ru1 70.49(12)
C3 C2 Ru1 73.82(12)
C1 C2 H2A 118.7
C3 C2 H2A 118.7
Ru1 C2 H2A 118.7
C4 C3 C2 117.1(2)
C4 C3 C7 121.4(2)
C2 C3 C7 121.5(2)
C4 C3 Ru1 68.95(12)
C2 C3 Ru1 69.05(11)
C7 C3 Ru1 134.26(15)
C3 C4 C5 121.9(2)
C3 C4 Ru1 74.36(12)
C5 C4 Ru1 72.48(12)
C3 C4 H4A 118.8
C5 C4 H4A 118.8
Ru1 C4 H4A 118.8
C6 C5 C4 120.57(19)
C6 C5 Ru1 71.93(11)
C4 C5 Ru1 70.10(12)
C6 C5 H5A 119.0
C4 C5 H5A 119.0
Ru1 C5 H5A 119.0
C5 C6 C1 118.0(2)
C5 C6 C8 123.47(19)
C1 C6 C8 118.35(19)
C5 C6 Ru1 71.29(12)
C1 C6 Ru1 69.06(11)
C8 C6 Ru1 127.39(15)
C3 C7 H7A 109.5
C3 C7 H7B 109.5
H7A C7 H7B 109.5
C3 C7 H7C 109.5
H7A C7 H7C 109.5
H7B C7 H7C 109.5
C6 C8 C10 114.4(2)
C6 C8 C9 108.4(2)
C10 C8 C9 110.2(2)
C6 C8 H8A 107.9
C10 C8 H8A 107.9
C9 C8 H8A 107.9
C8 C9 H9A 109.5
C8 C9 H9B 109.5
H9A C9 H9B 109.5
C8 C9 H9C 109.5
H9A C9 H9C 109.5
H9B C9 H9C 109.5
C8 C10 H10A 109.5
C8 C10 H10B 109.5
H10A C10 H10B 109.5
C8 C10 H10C 109.5
H10A C10 H10C 109.5
H10B C10 H10C 109.5
C16 C11 C12 118.6(2)
C16 C11 P1 122.76(17)
C12 C11 P1 118.56(16)
C13 C12 C11 120.5(2)
C13 C12 H12A 119.8
C11 C12 H12A 119.8
C14 C13 C12 120.4(2)
C14 C13 H13A 119.8
C12 C13 H13A 119.8
C13 C14 C15 119.5(2)
C13 C14 H14A 120.3
C15 C14 H14A 120.3
C14 C15 C16 120.5(3)
C14 C15 H15A 119.7
C16 C15 H15A 119.7
C11 C16 C15 120.5(2)
C11 C16 H16A 119.8
C15 C16 H16A 119.8
C22 C17 C18 118.97(19)
C22 C17 P1 119.87(16)
C18 C17 P1 121.15(16)
C19 C18 C17 120.7(2)
C19 C18 H18A 119.6
C17 C18 H18A 119.6
C18 C19 C20 119.8(2)
C18 C19 H19A 120.1
C20 C19 H19A 120.1
C21 C20 C19 120.0(2)
C21 C20 H20A 120.0
C19 C20 H20A 120.0
C20 C21 C22 120.3(2)
C20 C21 H21A 119.9
C22 C21 H21A 119.9
C21 C22 C17 120.3(2)
C21 C22 H22A 119.9
C17 C22 H22A 119.9
C28 C23 C24 118.4(2)
C28 C23 P1 117.87(16)
C24 C23 P1 123.59(17)
C25 C24 C23 120.4(2)
C25 C24 H24A 119.8
C23 C24 H24A 119.8
C26 C25 C24 120.4(2)
C26 C25 H25A 119.8
C24 C25 H25A 119.8
C27 C26 C25 119.8(2)
C27 C26 H26A 120.1
C25 C26 H26A 120.1
C26 C27 C28 120.0(2)
C26 C27 H27A 120.0
C28 C27 H27A 120.0
C23 C28 C27 121.1(2)
C23 C28 H28A 119.4
C27 C28 H28A 119.4
O3 C29 O1 124.10(19)
O3 C29 O2 123.91(19)
O1 C29 O2 112.00(17)
H1O O1S H2O 100(3)

loop_
_geom_bond_atom_site_label_1
_geom_bond_atom_site_label_2
_geom_bond_distance
Ru1 O1 2.0833(14)
Ru1 O2 2.0984(13)
Ru1 C1 2.184(2)
Ru1 C4 2.198(2)
Ru1 C2 2.205(2)
Ru1 C5 2.229(2)
Ru1 C6 2.238(2)
Ru1 C3 2.268(2)
Ru1 P1 2.3440(5)
P1 C11 1.822(2)
P1 C17 1.832(2)
P1 C23 1.837(2)
O1 C29 1.316(3)
O2 C29 1.320(3)
O3 C29 1.237(3)
C1 C2 1.408(3)
C1 C6 1.435(3)
C1 H1A 1.0000
C2 C3 1.426(3)
C2 H2A 1.0000
C3 C4 1.407(3)
C3 C7 1.498(3)
C4 C5 1.421(3)
C4 H4A 1.0000
C5 C6 1.409(3)
C5 H5A 1.0000
C6 C8 1.506(3)
C7 H7A 0.9800
C7 H7B 0.9800
C7 H7C 0.9800
C8 C10 1.517(3)
C8 C9 1.531(3)
C8 H8A 1.0000
C9 H9A 0.9800
C9 H9B 0.9800
C9 H9C 0.9800
C10 H10A 0.9800
C10 H10B 0.9800
C10 H10C 0.9800
C11 C16 1.383(3)
C11 C12 1.399(3)
C12 C13 1.383(3)
C12 H12A 0.9500
C13 C14 1.377(4)
C13 H13A 0.9500
C14 C15 1.382(4)
C14 H14A 0.9500
C15 C16 1.387(3)
C15 H15A 0.9500
C16 H16A 0.9500
C17 C22 1.393(3)
C17 C18 1.399(3)
C18 C19 1.384(3)
C18 H18A 0.9500
C19 C20 1.394(3)
C19 H19A 0.9500
C20 C21 1.384(3)
C20 H20A 0.9500
C21 C22 1.391(3)
C21 H21A 0.9500
C22 H22A 0.9500
C23 C28 1.386(3)
C23 C24 1.391(3)
C24 C25 1.390(3)
C24 H24A 0.9500
C25 C26 1.378(4)
C25 H25A 0.9500
C26 C27 1.376(4)
C26 H26A 0.9500
C27 C28 1.388(3)
C27 H27A 0.9500
C28 H28A 0.9500
O1S H1O 0.865(18)
O1S H2O 0.856(18)

loop_
_geom_hbond_atom_site_label_D
_geom_hbond_atom_site_label_H
_geom_hbond_atom_site_label_A
_geom_hbond_distance_DH
_geom_hbond_distance_HA
_geom_hbond_distance_DA
_geom_hbond_angle_DHA
_geom_hbond_site_symmetry_A
O1S H1O O3 0.865(18) 1.959(19) 2.820(2) 173(3) 1_465
O1S H2O O3 0.856(18) 2.09(2) 2.921(3) 162(3) 3_666

loop_
_geom_torsion_atom_site_label_1
_geom_torsion_atom_site_label_2
_geom_torsion_atom_site_label_3
_geom_torsion_atom_site_label_4
_geom_torsion
O1 Ru1 P1 C11 -118.52(8)
O2 Ru1 P1 C11 178.61(8)
C1 Ru1 P1 C11 -13.95(10)
C4 Ru1 P1 C11 80.59(10)
C2 Ru1 P1 C11 16.79(9)
C5 Ru1 P1 C11 80.46(19)
C6 Ru1 P1 C11 -24.99(15)
C3 Ru1 P1 C11 53.91(9)
O1 Ru1 P1 C17 122.46(8)
O2 Ru1 P1 C17 59.60(8)
C1 Ru1 P1 C17 -132.97(9)
C4 Ru1 P1 C17 -38.43(10)
C2 Ru1 P1 C17 -102.22(9)
C5 Ru1 P1 C17 -38.56(19)
C6 Ru1 P1 C17 -144.01(14)
C3 Ru1 P1 C17 -65.10(9)
O1 Ru1 P1 C23 3.88(9)
O2 Ru1 P1 C23 -58.99(9)
C1 Ru1 P1 C23 108.45(10)
C4 Ru1 P1 C23 -157.01(10)
C2 Ru1 P1 C23 139.19(10)
C5 Ru1 P1 C23 -157.14(18)
C6 Ru1 P1 C23 97.41(15)
C3 Ru1 P1 C23 176.32(10)
O2 Ru1 O1 C29 -5.96(11)
C1 Ru1 O1 C29 150.08(12)
C4 Ru1 O1 C29 62.04(15)
C2 Ru1 O1 C29 170.53(12)
C5 Ru1 O1 C29 80.82(12)
C6 Ru1 O1 C29 114.12(12)
C3 Ru1 O1 C29 128.5(3)
P1 Ru1 O1 C29 -92.73(11)
O1 Ru1 O2 C29 5.94(10)
C1 Ru1 O2 C29 -54.89(19)
C4 Ru1 O2 C29 -137.09(12)
C2 Ru1 O2 C29 -166.1(2)
C5 Ru1 O2 C29 -99.60(12)
C6 Ru1 O2 C29 -68.69(13)
C3 Ru1 O2 C29 -164.12(11)
P1 Ru1 O2 C29 99.66(11)
O1 Ru1 C1 C2 155.99(12)
O2 Ru1 C1 C2 -151.34(14)
C4 Ru1 C1 C2 -64.79(13)
C5 Ru1 C1 C2 -101.72(14)
C6 Ru1 C1 C2 -130.93(19)
C3 Ru1 C1 C2 -28.56(12)
P1 Ru1 C1 C2 57.20(13)
O1 Ru1 C1 C6 -73.09(13)
O2 Ru1 C1 C6 -20.4(2)
C4 Ru1 C1 C6 66.14(13)
C2 Ru1 C1 C6 130.93(19)
C5 Ru1 C1 C6 29.20(12)
C3 Ru1 C1 C6 102.37(14)
P1 Ru1 C1 C6 -171.88(10)
C6 C1 C2 C3 -1.4(3)
Ru1 C1 C2 C3 55.58(18)
C6 C1 C2 Ru1 -57.00(17)
O1 Ru1 C2 C1 -34.26(16)
O2 Ru1 C2 C1 135.7(2)
C4 Ru1 C2 C1 104.11(14)
C5 Ru1 C2 C1 66.86(13)
C6 Ru1 C2 C1 30.13(12)
C3 Ru1 C2 C1 132.99(18)
P1 Ru1 C2 C1 -130.82(12)
O1 Ru1 C2 C3 -167.25(11)
O2 Ru1 C2 C3 2.7(3)
C1 Ru1 C2 C3 -132.99(18)
C4 Ru1 C2 C3 -28.88(12)
C5 Ru1 C2 C3 -66.13(13)
C6 Ru1 C2 C3 -102.86(14)
P1 Ru1 C2 C3 96.19(12)
C1 C2 C3 C4 -3.0(3)
Ru1 C2 C3 C4 51.07(17)
C1 C2 C3 C7 176.01(19)
Ru1 C2 C3 C7 -129.93(19)
C1 C2 C3 Ru1 -54.06(17)
O1 Ru1 C3 C4 -80.4(4)
O2 Ru1 C3 C4 48.92(15)
C1 Ru1 C3 C4 -103.36(14)
C2 Ru1 C3 C4 -132.11(19)
C5 Ru1 C3 C4 -29.66(13)
C6 Ru1 C3 C4 -65.81(13)
P1 Ru1 C3 C4 141.04(12)
O1 Ru1 C3 C2 51.7(4)
O2 Ru1 C3 C2 -178.97(11)
C1 Ru1 C3 C2 28.75(12)
C4 Ru1 C3 C2 132.11(19)
C5 Ru1 C3 C2 102.45(14)
C6 Ru1 C3 C2 66.31(13)
P1 Ru1 C3 C2 -86.85(12)
O1 Ru1 C3 C7 165.8(3)
O2 Ru1 C3 C7 -64.9(2)
C1 Ru1 C3 C7 142.8(2)
C4 Ru1 C3 C7 -113.8(3)
C2 Ru1 C3 C7 114.1(3)
C5 Ru1 C3 C7 -143.5(2)
C6 Ru1 C3 C7 -179.6(2)
P1 Ru1 C3 C7 27.2(2)
C2 C3 C4 C5 6.0(3)
C7 C3 C4 C5 -172.97(19)
Ru1 C3 C4 C5 57.15(18)
C2 C3 C4 Ru1 -51.11(16)
C7 C3 C4 Ru1 129.88(19)
O1 Ru1 C4 C3 162.25(11)
O2 Ru1 C4 C3 -141.29(12)
C1 Ru1 C4 C3 65.99(13)
C2 Ru1 C4 C3 29.21(13)
C5 Ru1 C4 C3 131.60(19)
C6 Ru1 C4 C3 103.46(14)
P1 Ru1 C4 C3 -48.33(14)
O1 Ru1 C4 C5 30.65(17)
O2 Ru1 C4 C5 87.12(12)
C1 Ru1 C4 C5 -65.60(13)
C2 Ru1 C4 C5 -102.39(14)
C6 Ru1 C4 C5 -28.13(12)
C3 Ru1 C4 C5 -131.60(19)
P1 Ru1 C4 C5 -179.93(10)
C3 C4 C5 C6 -4.7(3)
Ru1 C4 C5 C6 53.35(17)
C3 C4 C5 Ru1 -58.03(18)
O1 Ru1 C5 C6 66.51(13)
O2 Ru1 C5 C6 129.65(12)
C1 Ru1 C5 C6 -30.01(13)
C4 Ru1 C5 C6 -133.40(19)
C2 Ru1 C5 C6 -67.34(13)
C3 Ru1 C5 C6 -104.29(14)
P1 Ru1 C5 C6 -133.22(16)
O1 Ru1 C5 C4 -160.09(11)
O2 Ru1 C5 C4 -96.94(12)
C1 Ru1 C5 C4 103.40(14)
C2 Ru1 C5 C4 66.06(13)
C6 Ru1 C5 C4 133.40(19)
C3 Ru1 C5 C4 29.12(12)
P1 Ru1 C5 C4 0.2(2)
C4 C5 C6 C1 0.1(3)
Ru1 C5 C6 C1 52.58(16)
C4 C5 C6 C8 -175.5(2)
Ru1 C5 C6 C8 -123.0(2)
C4 C5 C6 Ru1 -52.51(17)
C2 C1 C6 C5 2.9(3)
Ru1 C1 C6 C5 -53.65(17)
C2 C1 C6 C8 178.70(19)
Ru1 C1 C6 C8 122.16(18)
C2 C1 C6 Ru1 56.54(17)
O1 Ru1 C6 C5 -118.05(13)
O2 Ru1 C6 C5 -58.83(14)
C1 Ru1 C6 C5 131.36(19)
C4 Ru1 C6 C5 28.60(13)
C2 Ru1 C6 C5 101.57(14)
C3 Ru1 C6 C5 64.82(13)
P1 Ru1 C6 C5 147.66(12)
O1 Ru1 C6 C1 110.59(13)
O2 Ru1 C6 C1 169.81(11)
C4 Ru1 C6 C1 -102.77(14)
C2 Ru1 C6 C1 -29.79(12)
C5 Ru1 C6 C1 -131.36(19)
C3 Ru1 C6 C1 -66.55(13)
P1 Ru1 C6 C1 16.3(2)
O1 Ru1 C6 C8 0.25(19)
O2 Ru1 C6 C8 59.5(2)
C1 Ru1 C6 C8 -110.3(2)
C4 Ru1 C6 C8 146.9(2)
C2 Ru1 C6 C8 -140.1(2)
C5 Ru1 C6 C8 118.3(2)
C3 Ru1 C6 C8 -176.9(2)
P1 Ru1 C6 C8 -94.0(2)
C5 C6 C8 C10 13.6(3)
C1 C6 C8 C10 -162.0(2)
Ru1 C6 C8 C10 -77.7(2)
C5 C6 C8 C9 -109.9(3)
C1 C6 C8 C9 74.5(3)
Ru1 C6 C8 C9 158.9(2)
C17 P1 C11 C16 16.0(2)
C23 P1 C11 C16 120.86(19)
Ru1 P1 C11 C16 -107.15(19)
C17 P1 C11 C12 -167.28(16)
C23 P1 C11 C12 -62.39(18)
Ru1 P1 C11 C12 69.60(17)
C16 C11 C12 C13 -2.3(3)
P1 C11 C12 C13 -179.21(17)
C11 C12 C13 C14 2.7(3)
C12 C13 C14 C15 -0.7(4)
C13 C14 C15 C16 -1.7(4)
C12 C11 C16 C15 0.0(4)
P1 C11 C16 C15 176.7(2)
C14 C15 C16 C11 2.0(4)
C11 P1 C17 C22 -123.35(17)
C23 P1 C17 C22 130.04(17)
Ru1 P1 C17 C22 0.07(18)
C11 P1 C17 C18 57.40(19)
C23 P1 C17 C18 -49.21(19)
Ru1 P1 C17 C18 -179.18(15)
C22 C17 C18 C19 0.4(3)
P1 C17 C18 C19 179.65(16)
C17 C18 C19 C20 0.4(3)
C18 C19 C20 C21 -0.4(3)
C19 C20 C21 C22 -0.4(3)
C20 C21 C22 C17 1.2(3)
C18 C17 C22 C21 -1.2(3)
P1 C17 C22 C21 179.52(16)
C11 P1 C23 C28 179.15(17)
C17 P1 C23 C28 -72.34(18)
Ru1 P1 C23 C28 52.05(19)
C11 P1 C23 C24 -5.6(2)
C17 P1 C23 C24 102.9(2)
Ru1 P1 C23 C24 -132.76(18)
C28 C23 C24 C25 0.6(4)
P1 C23 C24 C25 -174.5(2)
C23 C24 C25 C26 0.2(4)
C24 C25 C26 C27 -0.5(4)
C25 C26 C27 C28 0.0(4)
C24 C23 C28 C27 -1.2(3)
P1 C23 C28 C27 174.25(18)
C26 C27 C28 C23 0.9(4)
Ru1 O1 C29 O3 -170.37(19)
Ru1 O1 C29 O2 9.13(16)
Ru1 O2 C29 O3 170.44(19)
Ru1 O2 C29 O1 -9.06(16)

loop_
_platon_squeeze_void_nr
_platon_squeeze_void_average_x
_platon_squeeze_void_average_y
_platon_squeeze_void_average_z
_platon_squeeze_void_volume
_platon_squeeze_void_count_electrons
_platon_squeeze_void_content
1 0.000 0.000 0.000 163 41 ' '
2 0.000 0.500 0.500 163 41 ' '
